data_4327773
loop_
_publ_author_name
'Agata Bia\/lo\'nska'
'Robert Bronisz'
'Miko\/laj F. Rudolf'
'Marek Weselski'

_publ_contact_author_address
;
Faculty of Chemistry
University of Wroc\/law
14. F. Joliot-Curie
50-383 Wroc\/law
Poland
;
_publ_contact_author_email 'bron@wchuwr.pl weselski@eto.wchuwr.pl'
_publ_section_title
;
 HS\\leftarrow\\rightarrowLS Transition in Iron(II) Two-Dimensional
 Coordination Networks Containing Tris(tetrazol-1-ylmethyl)methane As
 Triconnected Building Block
;
_journal_name_full 'Inorganic Chemistry'
_journal_page_first 237
_journal_page_last 245
_journal_paper_doi 10.1021/ic201535x
_journal_volume 51
_journal_year 2012
_chemical_formula_moiety 'Fe 2(C7 H10 N12), 2(B F4)'
_chemical_formula_sum 'C14 H20 B2 F8 Fe N24'
_chemical_formula_weight 754.01
_chemical_name_systematic
;
catena-(bis(\m~3~-bis[tris(tetrazol-1-ylmethyl)methane-
N4,N4',N4'')iron(ii) bis(tetrafluoroborate))
;
_space_group_IT_number 147
_symmetry_cell_setting trigonal
_symmetry_space_group_name_Hall '-P 3'
_symmetry_space_group_name_H-M 'P -3'
_atom_sites_solution_hydrogens geom
_atom_sites_solution_primary direct
_atom_sites_solution_secondary difmap
_audit_creation_method SHELXL-97
_cell_angle_alpha 90.00
_cell_angle_beta 90.00
_cell_angle_gamma 120.00
_cell_formula_units_Z 1
_cell_length_a 10.146(3)
_cell_length_b 10.146(3)
_cell_length_c 8.230(2)
_cell_measurement_reflns_used 4284
_cell_measurement_temperature 225(2)
_cell_measurement_theta_max 36.79
_cell_measurement_theta_min 3.38
_cell_volume 733.7(4)
_computing_cell_refinement
;
CrysAlis RED, Oxford Diffraction Ltd.,
Version 1.171.33.52 (release 06-11-2009 CrysAlis171 .NET)
(compiled Nov  6 2009,16:24:50)
;
_computing_data_collection
;
CrysAlis CCD, Oxford Diffraction Ltd.,
Version 1.171.33.52 (release 06-11-2009 CrysAlis171 .NET)
(compiled Nov  6 2009,16:24:50)
;
_computing_data_reduction
;
CrysAlis RED, Oxford Diffraction Ltd.,
Version 1.171.33.52 (release 06-11-2009 CrysAlis171 .NET)
(compiled Nov  6 2009,16:24:50)
;
_computing_structure_refinement
;
SHELXL-97 (Sheldrick, G. M. (2008). <i>Acta Cryst.</i> <b>A64</b>, 112-122.)
;
_computing_structure_solution
;
SHELXS-97 (Sheldrick, G. M. (2008). <i>Acta Cryst.</i> <b>A64</b>, 112-122.)
;
_diffrn_ambient_temperature 225(2)
_diffrn_measured_fraction_theta_full 0.998
_diffrn_measured_fraction_theta_max 0.998
_diffrn_measurement_device_type 'Kuma KM4CCD'
_diffrn_measurement_method '\w scan'
_diffrn_radiation_monochromator graphite
_diffrn_radiation_source 'fine-focus sealed tube'
_diffrn_radiation_type MoK\a
_diffrn_radiation_wavelength 0.71073
_diffrn_reflns_av_R_equivalents 0.0546
_diffrn_reflns_av_sigmaI/netI 0.0466
_diffrn_reflns_limit_h_max 15
_diffrn_reflns_limit_h_min -15
_diffrn_reflns_limit_k_max 15
_diffrn_reflns_limit_k_min -14
_diffrn_reflns_limit_l_max 11
_diffrn_reflns_limit_l_min -12
_diffrn_reflns_number 12367
_diffrn_reflns_theta_full 27.00
_diffrn_reflns_theta_max 34.00
_diffrn_reflns_theta_min 3.39
_diffrn_standards_number 0
_exptl_absorpt_coefficient_mu 0.621
_exptl_absorpt_correction_T_max 0.950
_exptl_absorpt_correction_T_min 0.926
_exptl_absorpt_correction_type analytical
_exptl_absorpt_process_details
;
CrysAlis RED, Oxford Diffraction Ltd.,
Version 1.171.33.52 (release 06-11-2009 CrysAlis171 .NET)
(compiled Nov  6 2009,16:24:50)
Analytical numeric absorption correction using a multifaceted crystal
            model based on expressions derived by R.C. Clark & J.S. Reid.
(Clark, R. C. & Reid, J. S. (1995). Acta Cryst. A51, 887-897)
;
_exptl_crystal_colour colorless
_exptl_crystal_density_diffrn 1.707
_exptl_crystal_description block
_exptl_crystal_F_000 380
_exptl_crystal_size_max 0.18
_exptl_crystal_size_mid 0.15
_exptl_crystal_size_min 0.11
_refine_diff_density_max 0.205
_refine_diff_density_min -0.186
_refine_diff_density_rms 0.042
_refine_ls_extinction_method none
_refine_ls_goodness_of_fit_ref 1.043
_refine_ls_hydrogen_treatment constr
_refine_ls_matrix_type full
_refine_ls_number_parameters 148
_refine_ls_number_reflns 1073
_refine_ls_number_restraints 110
_refine_ls_restrained_S_all 1.087
_refine_ls_R_factor_all 0.0391
_refine_ls_R_factor_gt 0.0297
_refine_ls_shift/su_max 0.000
_refine_ls_shift/su_mean 0.000
_refine_ls_structure_factor_coef Fsqd
_refine_ls_weighting_details 'calc w=1/[\s^2^(Fo^2^)+(0.0316P)^2^+0.2622P] where P=(Fo^2^+2Fc^2^)/3'
_refine_ls_weighting_scheme calc
_refine_ls_wR_factor_gt 0.0656
_refine_ls_wR_factor_ref 0.0687
_reflns_number_gt 1352
_reflns_number_total 1996
_reflns_threshold_expression >2sigma(I)
_cod_data_source_file ic201535x_si_001_08.cif
_cod_data_source_block 111tz197
_cod_database_code 4327773

loop_
_symmetry_equiv_pos_as_xyz
'x, y, z'
'-y, x-y, z'
'-x+y, -x, z'
'-x, -y, -z'
'y, -x+y, -z'
'x-y, x, -z'

loop_
_atom_site_label
_atom_site_type_symbol
_atom_site_fract_x
_atom_site_fract_y
_atom_site_fract_z
_atom_site_U_iso_or_equiv
_atom_site_adp_type
_atom_site_occupancy
_atom_site_symmetry_multiplicity
_atom_site_calc_flag
_atom_site_refinement_flags
_atom_site_disorder_group
Fe Fe 0.0000 0.0000 0.0000 0.02431(17) Uani 1 6 d S .
N1 N 0.38620(15) 0.20863(15) 0.31519(16) 0.0279(3) Uani 1 1 d . .
N2 N 0.3170(2) 0.06367(18) 0.3677(2) 0.0497(5) Uani 1 1 d . .
N3 N 0.2046(2) -0.01447(18) 0.2709(2) 0.0486(5) Uani 1 1 d . .
N4 N 0.19889(16) 0.07799(16) 0.15481(17) 0.0309(3) Uani 1 1 d . .
C1 C 0.52097(18) 0.32807(19) 0.3968(2) 0.0298(4) Uani 1 1 d . .
H1A H 0.5106 0.3102 0.5131 0.036 Uiso 1 1 calc R .
H1B H 0.5283 0.4257 0.3764 0.036 Uiso 1 1 calc R .
C2 C 0.6667 0.3333 0.3381(3) 0.0235(5) Uani 1 3 d S .
H2 H 0.6667 0.3333 0.2190 0.028 Uiso 1 3 calc SR .
C5 C 0.31240(18) 0.21504(19) 0.1861(2) 0.0307(4) Uani 1 1 d . .
H5 H 0.3368 0.3024 0.1268 0.037 Uiso 1 1 calc R .
B1 B 0.3333 0.6667 0.1035(6) 0.0645(18) Uani 0.817(10) 3 d SPDU 1
F1 F 0.3853(15) 0.5829(11) 0.0175(19) 0.075(6) Uani 0.272(3) 1 d PDU 1
F2 F 0.4372(10) 0.8207(7) 0.0810(16) 0.092(7) Uani 0.272(3) 1 d PDU 1
F3 F 0.332(3) 0.6311(15) 0.2676(6) 0.098(5) Uani 0.272(3) 1 d PDU 1
F4 F 0.1945(11) 0.6375(11) 0.038(3) 0.046(3) Uani 0.272(3) 1 d PDU 1
B11 B 0.365(2) 0.705(2) 0.134(3) 0.065(6) Uani 0.061(3) 1 d PDU -2
F11 F 0.346(4) 0.566(3) 0.198(4) 0.090(7) Uani 0.061(3) 1 d PDU -2
F21 F 0.428(3) 0.817(3) 0.258(4) 0.071(9) Uani 0.061(3) 1 d PDU -2
F31 F 0.472(4) 0.752(4) 0.005(3) 0.089(11) Uani 0.061(3) 1 d PDU -2
F41 F 0.219(3) 0.682(3) 0.092(5) 0.039(6) Uani 0.061(3) 1 d PDU -2

loop_
_atom_site_aniso_label
_atom_site_aniso_U_11
_atom_site_aniso_U_22
_atom_site_aniso_U_33
_atom_site_aniso_U_23
_atom_site_aniso_U_13
_atom_site_aniso_U_12
Fe 0.0213(2) 0.0213(2) 0.0304(3) 0.000 0.000 0.01064(10)
N1 0.0233(7) 0.0255(7) 0.0347(8) -0.0010(5) -0.0020(5) 0.0120(6)
N2 0.0383(9) 0.0316(9) 0.0665(11) 0.0124(8) -0.0178(8) 0.0078(7)
N3 0.0388(9) 0.0289(8) 0.0708(12) 0.0072(8) -0.0202(8) 0.0113(7)
N4 0.0259(7) 0.0281(7) 0.0393(8) -0.0007(6) -0.0032(6) 0.0141(6)
C1 0.0251(8) 0.0291(8) 0.0346(9) -0.0072(7) -0.0039(6) 0.0132(7)
C2 0.0246(8) 0.0246(8) 0.0213(12) 0.000 0.000 0.0123(4)
C5 0.0251(8) 0.0280(8) 0.0372(9) 0.0033(7) -0.0022(7) 0.0118(7)
B1 0.081(3) 0.081(3) 0.032(3) 0.000 0.000 0.0403(14)
F1 0.081(7) 0.098(9) 0.057(8) 0.031(5) 0.008(4) 0.053(6)
F2 0.106(9) 0.076(7) 0.077(10) -0.022(5) -0.030(5) 0.033(5)
F3 0.116(6) 0.124(9) 0.031(2) -0.004(4) -0.017(6) 0.043(6)
F4 0.048(5) 0.065(6) 0.029(5) -0.003(4) 0.020(4) 0.032(5)
B11 0.069(8) 0.080(9) 0.048(9) -0.001(8) 0.001(8) 0.038(7)
F11 0.106(9) 0.104(10) 0.067(9) -0.010(8) -0.010(8) 0.056(7)
F21 0.084(12) 0.063(12) 0.058(11) -0.018(9) 0.018(8) 0.031(9)
F31 0.080(14) 0.099(15) 0.079(14) -0.004(10) 0.006(9) 0.038(10)
F41 0.030(7) 0.049(9) 0.035(9) -0.005(7) 0.005(7) 0.019(7)

loop_
_atom_type_symbol
_atom_type_description
_atom_type_scat_dispersion_real
_atom_type_scat_dispersion_imag
_atom_type_scat_source
C C 0.0033 0.0016 'International Tables Vol C Tables 4.2.6.8 and 6.1.1.4'
H H 0.0000 0.0000 'International Tables Vol C Tables 4.2.6.8 and 6.1.1.4'
B B 0.0013 0.0007 'International Tables Vol C Tables 4.2.6.8 and 6.1.1.4'
F F 0.0171 0.0103 'International Tables Vol C Tables 4.2.6.8 and 6.1.1.4'
Fe Fe 0.3463 0.8444 'International Tables Vol C Tables 4.2.6.8 and 6.1.1.4'
N N 0.0061 0.0033 'International Tables Vol C Tables 4.2.6.8 and 6.1.1.4'

loop_
_geom_angle_atom_site_label_1
_geom_angle_atom_site_label_2
_geom_angle_atom_site_label_3
_geom_angle
_geom_angle_site_symmetry_1
_geom_angle_site_symmetry_3
N4 Fe N4 180.00(11) . 4
N4 Fe N4 89.12(6) . 2
N4 Fe N4 90.88(6) 4 2
N4 Fe N4 90.88(6) . 6
N4 Fe N4 89.12(6) 4 6
N4 Fe N4 90.88(6) 2 6
N4 Fe N4 89.12(6) . 3
N4 Fe N4 90.88(6) 4 3
N4 Fe N4 89.12(6) 2 3
N4 Fe N4 180.0 6 3
N4 Fe N4 90.88(6) . 5
N4 Fe N4 89.12(6) 4 5
N4 Fe N4 180.00(7) 2 5
N4 Fe N4 89.12(6) 6 5
N4 Fe N4 90.88(6) 3 5
C5 N1 N2 108.29(14) . .
C5 N1 C1 130.40(14) . .
N2 N1 C1 121.31(14) . .
N3 N2 N1 106.94(14) . .
N2 N3 N4 109.86(14) . .
C5 N4 N3 105.99(14) . .
C5 N4 Fe 131.55(12) . .
N3 N4 Fe 120.82(11) . .
N1 C1 C2 111.79(13) . .
N1 C1 H1A 109.3 . .
C2 C1 H1A 109.3 . .
N1 C1 H1B 109.3 . .
C2 C1 H1B 109.3 . .
H1A C1 H1B 107.9 . .
C1 C2 C1 110.53(11) 2_655 3_665
C1 C2 C1 110.53(11) 2_655 .
C1 C2 C1 110.53(11) 3_665 .
C1 C2 H2 108.4 2_655 .
C1 C2 H2 108.4 3_665 .
C1 C2 H2 108.4 . .
N4 C5 N1 108.92(15) . .
N4 C5 H5 125.5 . .
N1 C5 H5 125.5 . .
F2 B1 F2 118.3(2) 2_665 .
F2 B1 F2 118.3(2) 2_665 3_565
F2 B1 F2 118.3(3) . 3_565
F2 B1 F3 84.0(10) 2_665 3_565
F2 B1 F3 99.6(14) . 3_565
F2 B1 F3 108.9(6) 3_565 3_565
F2 B1 F3 108.9(6) 2_665 2_665
F2 B1 F3 84.0(10) . 2_665
F2 B1 F3 99.6(14) 3_565 2_665
F3 B1 F3 25.2(10) 3_565 2_665
F2 B1 F3 99.6(14) 2_665 .
F2 B1 F3 108.9(6) . .
F2 B1 F3 84.0(10) 3_565 .
F3 B1 F3 25.2(10) 3_565 .
F3 B1 F3 25.2(10) 2_665 .
F2 B1 F4 16.6(10) 2_665 .
F2 B1 F4 107.7(5) . .
F2 B1 F4 120.0(8) 3_565 .
F3 B1 F4 98.6(13) 3_565 .
F3 B1 F4 122.4(13) 2_665 .
F3 B1 F4 116.0(13) . .
F2 B1 F4 120.0(8) 2_665 3_565
F2 B1 F4 16.6(10) . 3_565
F2 B1 F4 107.7(5) 3_565 3_565
F3 B1 F4 116.0(13) 3_565 3_565
F3 B1 F4 98.6(14) 2_665 3_565
F3 B1 F4 122.4(13) . 3_565
F4 B1 F4 106.0(10) . 3_565
F2 B1 F4 107.7(5) 2_665 2_665
F2 B1 F4 120.0(8) . 2_665
F2 B1 F4 16.6(10) 3_565 2_665
F3 B1 F4 122.4(12) 3_565 2_665
F3 B1 F4 116.0(13) 2_665 2_665
F3 B1 F4 98.6(13) . 2_665
F4 B1 F4 106.0(10) . 2_665
F4 B1 F4 106.0(10) 3_565 2_665
F2 B1 F1 23.1(10) 2_665 3_565
F2 B1 F1 114.0(9) . 3_565
F2 B1 F1 108.1(6) 3_565 3_565
F3 B1 F1 107.0(6) 3_565 3_565
F3 B1 F1 131.9(10) 2_665 3_565
F3 B1 F1 120.7(16) . 3_565
F4 B1 F1 12.3(10) . 3_565
F4 B1 F1 108.8(5) 3_565 3_565
F4 B1 F1 93.7(8) 2_665 3_565
F2 B1 F1 108.1(6) 2_665 2_665
F2 B1 F1 23.1(10) . 2_665
F2 B1 F1 114.0(9) 3_565 2_665
F3 B1 F1 120.7(16) 3_565 2_665
F3 B1 F1 107.0(6) 2_665 2_665
F3 B1 F1 131.9(10) . 2_665
F4 B1 F1 93.7(8) . 2_665
F4 B1 F1 12.3(10) 3_565 2_665
F4 B1 F1 108.8(5) 2_665 2_665
F1 B1 F1 96.6(10) 3_565 2_665
F2 B1 F1 114.0(9) 2_665 .
F2 B1 F1 108.1(6) . .
F2 B1 F1 23.1(10) 3_565 .
F3 B1 F1 131.9(9) 3_565 .
F3 B1 F1 120.7(16) 2_665 .
F3 B1 F1 107.0(6) . .
F4 B1 F1 108.8(5) . .
F4 B1 F1 93.7(8) 3_565 .
F4 B1 F1 12.3(10) 2_665 .
F1 B1 F1 96.6(10) 3_565 .
F1 B1 F1 96.6(10) 2_665 .
F4 F1 F2 44(5) 2_665 3_565
F4 F1 B1 83.8(11) 2_665 .
F2 F1 B1 78.2(7) 3_565 .
F4 F2 F1 31.4(19) 3_565 2_665
F4 F2 B1 82.1(9) 3_565 .
F1 F2 B1 78.8(8) 2_665 .
F3 F3 F3 60.000(8) 2_665 3_565
F3 F3 B1 77.4(5) 2_665 .
F3 F3 B1 77.4(5) 3_565 .
F1 F4 F2 104(5) 3_565 2_665
F1 F4 B1 83.9(12) 3_565 .
F2 F4 B1 81.3(9) 2_665 .
F31 B11 F21 107.7(8) . .
F31 B11 F41 116(3) . .
F21 B11 F41 108.6(8) . .
F31 B11 F11 108.2(8) . .
F21 B11 F11 108.2(8) . .
F41 B11 F11 108.4(8) . .

loop_
_geom_bond_atom_site_label_1
_geom_bond_atom_site_label_2
_geom_bond_distance
_geom_bond_site_symmetry_2
Fe N4 2.1736(14) .
Fe N4 2.1736(14) 4
Fe N4 2.1736(14) 2
Fe N4 2.1736(14) 6
Fe N4 2.1736(14) 3
Fe N4 2.1736(14) 5
N1 C5 1.320(2) .
N1 N2 1.346(2) .
N1 C1 1.460(2) .
N2 N3 1.289(2) .
N3 N4 1.360(2) .
N4 C5 1.313(2) .
C1 C2 1.5305(18) .
C1 H1A 0.9700 .
C1 H1B 0.9700 .
C2 C1 1.5305(18) 2_655
C2 C1 1.5305(18) 3_665
C2 H2 0.9800 .
C5 H5 0.9300 .
B1 F2 1.393(5) 2_665
B1 F2 1.393(5) .
B1 F2 1.393(5) 3_565
B1 F3 1.396(5) 3_565
B1 F3 1.396(5) 2_665
B1 F3 1.396(5) .
B1 F4 1.396(5) .
B1 F4 1.396(5) 3_565
B1 F4 1.396(5) 2_665
B1 F1 1.396(5) 3_565
B1 F1 1.396(5) 2_665
B1 F1 1.396(5) .
F1 F4 0.30(2) 2_665
F1 F2 0.56(2) 3_565
F2 F4 0.40(2) 3_565
F2 F1 0.56(2) 2_665
F3 F3 0.61(2) 2_665
F3 F3 0.61(2) 3_565
F4 F1 0.30(2) 3_565
F4 F2 0.40(2) 2_665
B11 F31 1.418(17) .
B11 F21 1.419(17) .
B11 F41 1.419(17) .
B11 F11 1.420(17) .

loop_
_geom_torsion_atom_site_label_1
_geom_torsion_atom_site_label_2
_geom_torsion_atom_site_label_3
_geom_torsion_atom_site_label_4
_geom_torsion
_geom_torsion_site_symmetry_1
_geom_torsion_site_symmetry_4
C5 N1 N2 N3 0.2(2) . .
C1 N1 N2 N3 -179.00(16) . .
N1 N2 N3 N4 -0.1(2) . .
N2 N3 N4 C5 -0.2(2) . .
N2 N3 N4 Fe -167.18(14) . .
N4 Fe N4 C5 113(10) 4 .
N4 Fe N4 C5 -63.99(18) 2 .
N4 Fe N4 C5 26.88(15) 6 .
N4 Fe N4 C5 -153.12(15) 3 .
N4 Fe N4 C5 116.01(18) 5 .
N4 Fe N4 N3 -84(11) 4 .
N4 Fe N4 N3 99.25(11) 2 .
N4 Fe N4 N3 -169.88(14) 6 .
N4 Fe N4 N3 10.12(14) 3 .
N4 Fe N4 N3 -80.75(11) 5 .
C5 N1 C1 C2 -95.3(2) . .
N2 N1 C1 C2 83.7(2) . .
N1 C1 C2 C1 -69.6(2) . 2_655
N1 C1 C2 C1 167.75(13) . 3_665
N3 N4 C5 N1 0.31(19) . .
Fe N4 C5 N1 165.38(11) . .
N2 N1 C5 N4 -0.3(2) . .
C1 N1 C5 N4 178.80(15) . .
F2 B1 F1 F4 -61(6) 2_665 2_665
F2 B1 F1 F4 165(6) . 2_665
F2 B1 F1 F4 45(5) 3_565 2_665
F3 B1 F1 F4 43(7) 3_565 2_665
F3 B1 F1 F4 71(6) 2_665 2_665
F3 B1 F1 F4 48(6) . 2_665
F4 B1 F1 F4 -78(6) . 2_665
F4 B1 F1 F4 173(7) 3_565 2_665
F1 B1 F1 F4 -77(7) 3_565 2_665
F1 B1 F1 F4 -175(6) 2_665 2_665
F2 B1 F1 F2 -106.1(18) 2_665 3_565
F2 B1 F1 F2 120.2(15) . 3_565
F3 B1 F1 F2 -2(3) 3_565 3_565
F3 B1 F1 F2 26(2) 2_665 3_565
F3 B1 F1 F2 3(2) . 3_565
F4 B1 F1 F2 -123.1(15) . 3_565
F4 B1 F1 F2 129(2) 3_565 3_565
F4 B1 F1 F2 -45(5) 2_665 3_565
F1 B1 F1 F2 -122(2) 3_565 3_565
F1 B1 F1 F2 140.7(18) 2_665 3_565
F2 B1 F2 F4 -101(3) 2_665 3_565
F2 B1 F2 F4 54(3) 3_565 3_565
F3 B1 F2 F4 171(3) 3_565 3_565
F3 B1 F2 F4 151(3) 2_665 3_565
F3 B1 F2 F4 147(3) . 3_565
F4 B1 F2 F4 -87(4) . 3_565
F4 B1 F2 F4 35(2) 2_665 3_565
F1 B1 F2 F4 -75(2) 3_565 3_565
F1 B1 F2 F4 -31.6(19) 2_665 3_565
F1 B1 F2 F4 31(3) . 3_565
F2 B1 F2 F1 -68.9(19) 2_665 2_665
F2 B1 F2 F1 85(2) 3_565 2_665
F3 B1 F2 F1 -157.2(18) 3_565 2_665
F3 B1 F2 F1 -177.1(19) 2_665 2_665
F3 B1 F2 F1 179(2) . 2_665
F4 B1 F2 F1 -55(3) . 2_665
F4 B1 F2 F1 31.6(19) 3_565 2_665
F4 B1 F2 F1 66.2(15) 2_665 2_665
F1 B1 F2 F1 -43.6(18) 3_565 2_665
F1 B1 F2 F1 63(3) . 2_665
F2 B1 F3 F3 -114(4) 2_665 2_665
F2 B1 F3 F3 10(5) . 2_665
F2 B1 F3 F3 128(4) 3_565 2_665
F3 B1 F3 F3 -61.65(13) 3_565 2_665
F4 B1 F3 F3 -111(4) . 2_665
F4 B1 F3 F3 21(5) 3_565 2_665
F4 B1 F3 F3 136(4) 2_665 2_665
F1 B1 F3 F3 -124(4) 3_565 2_665
F1 B1 F3 F3 11(5) 2_665 2_665
F1 B1 F3 F3 127(4) . 2_665
F2 B1 F3 F3 -53(4) 2_665 3_565
F2 B1 F3 F3 72(5) . 3_565
F2 B1 F3 F3 -170(4) 3_565 3_565
F3 B1 F3 F3 61.65(14) 2_665 3_565
F4 B1 F3 F3 -50(4) . 3_565
F4 B1 F3 F3 83(5) 3_565 3_565
F4 B1 F3 F3 -162(4) 2_665 3_565
F1 B1 F3 F3 -63(4) 3_565 3_565
F1 B1 F3 F3 73(5) 2_665 3_565
F1 B1 F3 F3 -171(4) . 3_565
F2 B1 F4 F1 -105(5) 2_665 3_565
F2 B1 F4 F1 123(6) . 3_565
F2 B1 F4 F1 -17(7) 3_565 3_565
F3 B1 F4 F1 -134(6) 3_565 3_565
F3 B1 F4 F1 -143(7) 2_665 3_565
F3 B1 F4 F1 -115(6) . 3_565
F4 B1 F4 F1 105(5) 3_565 3_565
F4 B1 F4 F1 -7(7) 2_665 3_565
F1 B1 F4 F1 104(7) 2_665 3_565
F1 B1 F4 F1 6(6) . 3_565
F2 B1 F4 F2 -132(3) . 2_665
F2 B1 F4 F2 89(3) 3_565 2_665
F3 B1 F4 F2 -29(3) 3_565 2_665
F3 B1 F4 F2 -38(3) 2_665 2_665
F3 B1 F4 F2 -10(3) . 2_665
F4 B1 F4 F2 -149(2) 3_565 2_665
F4 B1 F4 F2 98(4) 2_665 2_665
F1 B1 F4 F2 105(5) 3_565 2_665
F1 B1 F4 F2 -151(3) 2_665 2_665
F1 B1 F4 F2 111(3) . 2_665
